data_4301947
loop_
_publ_author_name
'Norton, Kieran'
'Kumar, G. A.'
'Dilks, Jennifer L.'
'Emge, Thomas J.'
'Riman, Richard E.'
'Brik, Mikhail G.'
'Brennan, John G.'

_publ_section_title
;
 Lanthanide Compounds with Fluorinated Aryloxide Ligands: Near-Infrared
 Emission from Nd, Tm, and Er
;
_journal_coden_ASTM INOCAJ
_journal_issue 8
_journal_name_full 'Inorganic Chemistry'
_journal_page_first 3573
_journal_page_last 3580
_journal_paper_doi 10.1021/ic8020639
_journal_volume 48
_journal_year 2009
_chemical_formula_sum 'C26 H20 F15 Nd O7'
_chemical_formula_weight 873.66
_space_group_IT_number 19
_symmetry_cell_setting orthorhombic
_symmetry_space_group_name_Hall 'P 2ac 2ab'
_symmetry_space_group_name_H-M 'P 21 21 21'
_atom_sites_solution_hydrogens geom
_atom_sites_solution_primary direct
_atom_sites_solution_secondary difmap
_audit_creation_method SHELXL-97
_cell_angle_alpha 90.00
_cell_angle_beta 90.00
_cell_angle_gamma 90.00
_cell_formula_units_Z 8
_cell_length_a 10.3931(2)
_cell_length_b 13.1499(3)
_cell_length_c 44.9701(11)
_cell_measurement_reflns_used 8763
_cell_measurement_temperature 100(2)
_cell_measurement_theta_max 34.31
_cell_measurement_theta_min 2.84
_cell_volume 6146.0(2)
_computing_cell_refinement 'Bruker SMART'
_computing_data_collection 'Bruker SMART'
_computing_data_reduction 'Bruker SAINT'
_computing_molecular_graphics 'Bruker SHELXTL'
_computing_publication_material 'Bruker SHELXTL'
_computing_structure_refinement 'SHELXL-97 (Sheldrick, 1997)'
_computing_structure_solution 'SHELXS-97 (Sheldrick, 1990)'
_diffrn_ambient_temperature 100(2)
_diffrn_measured_fraction_theta_full 0.998
_diffrn_measured_fraction_theta_max 0.998
_diffrn_measurement_device_type 'CCD area detector'
_diffrn_measurement_method 'phi and omega scans'
_diffrn_radiation_monochromator graphite
_diffrn_radiation_source 'fine-focus sealed tube'
_diffrn_radiation_type MoK\a
_diffrn_radiation_wavelength 0.71073
_diffrn_reflns_av_R_equivalents 0.0249
_diffrn_reflns_av_sigmaI/netI 0.0364
_diffrn_reflns_limit_h_max 16
_diffrn_reflns_limit_h_min -16
_diffrn_reflns_limit_k_max 20
_diffrn_reflns_limit_k_min -17
_diffrn_reflns_limit_l_max 69
_diffrn_reflns_limit_l_min -67
_diffrn_reflns_number 76503
_diffrn_reflns_theta_full 33.43
_diffrn_reflns_theta_max 33.43
_diffrn_reflns_theta_min 0.91
_exptl_absorpt_coefficient_mu 1.824
_exptl_absorpt_correction_T_max 0.7349
_exptl_absorpt_correction_T_min 0.6585
_exptl_absorpt_correction_type multi-scan
_exptl_absorpt_process_details 'Bruker SAINT (SADABS)'
_exptl_crystal_colour colourless
_exptl_crystal_density_diffrn 1.888
_exptl_crystal_density_method 'not measured'
_exptl_crystal_description lathe
_exptl_crystal_F_000 3416
_exptl_crystal_size_max 0.25
_exptl_crystal_size_mid 0.20
_exptl_crystal_size_min 0.18
_refine_diff_density_max 2.937
_refine_diff_density_min -1.344
_refine_diff_density_rms 0.118
_refine_ls_abs_structure_details 'Flack H D (1983), Acta Cryst. A39, 876-881'
_refine_ls_abs_structure_Flack 0.020(6)
_refine_ls_extinction_method none
_refine_ls_goodness_of_fit_ref 1.005
_refine_ls_hydrogen_treatment constr
_refine_ls_matrix_type full
_refine_ls_number_parameters 891
_refine_ls_number_reflns 23597
_refine_ls_number_restraints 0
_refine_ls_restrained_S_all 1.005
_refine_ls_R_factor_all 0.0368
_refine_ls_R_factor_gt 0.0353
_refine_ls_shift/su_max 0.012
_refine_ls_shift/su_mean 0.001
_refine_ls_structure_factor_coef Fsqd
_refine_ls_weighting_details 'calc w=1/[\s^2^(Fo^2^)+(0.0270P)^2^+11.5000P] where P=(Fo^2^+2Fc^2^)/3'
_refine_ls_weighting_scheme calc
_refine_ls_wR_factor_gt 0.0765
_refine_ls_wR_factor_ref 0.0772
_reflns_number_gt 22927
_reflns_number_total 23597
_reflns_threshold_expression >2sigma(I)
_cod_data_source_file ic8020639_si_005.cif
_cod_data_source_block ndocf_doubl
_cod_depositor_comments
;
The following automatic conversions were performed:
'_symmetry_cell_setting' value 'Orthorhombic' changed to 'orthorhombic'
according to '/home/saulius/struct/CIF-dictionaries/cif_core.dic'
dictionary named 'cif_core.dic' version 2.4.1 from 2010-06-29.

Automatic conversion script
Id: cif_fix_enum 1527 2010-12-29 10:47:43Z saulius 
;
_cod_database_code 4301947

loop_
_symmetry_equiv_pos_as_xyz
'x, y, z'
'-x+1/2, -y, z+1/2'
'-x, y+1/2, -z+1/2'
'x+1/2, -y+1/2, -z'

loop_
_atom_site_label
_atom_site_type_symbol
_atom_site_fract_x
_atom_site_fract_y
_atom_site_fract_z
_atom_site_U_iso_or_equiv
_atom_site_adp_type
_atom_site_occupancy
_atom_site_symmetry_multiplicity
_atom_site_calc_flag
_atom_site_refinement_flags
_atom_site_disorder_assembly
_atom_site_disorder_group
Nd1 Nd 0.522942(13) 0.422833(11) 0.910821(3) 0.01489(3) Uani 1 1 d . . .
O1 O 0.6791(2) 0.50287(19) 0.93585(6) 0.0272(5) Uani 1 1 d . . .
O2 O 0.36528(19) 0.31859(18) 0.89363(5) 0.0208(4) Uani 1 1 d . . .
O3 O 0.58557(19) 0.44973(16) 0.86270(4) 0.0184(4) Uani 1 1 d . . .
O4 O 0.4344(2) 0.59948(16) 0.90501(5) 0.0227(4) Uani 1 1 d . . .
O5 O 0.3356(2) 0.46824(18) 0.94479(5) 0.0243(4) Uani 1 1 d . . .
O6 O 0.5273(2) 0.28586(16) 0.95076(5) 0.0229(4) Uani 1 1 d . . .
O7 O 0.6906(2) 0.28732(16) 0.90405(5) 0.0193(4) Uani 1 1 d . . .
F1 F 0.6618(2) 0.70135(16) 0.95431(5) 0.0337(5) Uani 1 1 d . . .
F2 F 0.8165(3) 0.77396(17) 0.99735(5) 0.0421(6) Uani 1 1 d . . .
F3 F 1.0025(3) 0.6547(2) 1.02148(5) 0.0527(8) Uani 1 1 d . . .
F4 F 1.0253(2) 0.4584(2) 1.00315(5) 0.0458(6) Uani 1 1 d . . .
F5 F 0.8694(3) 0.38241(18) 0.96091(5) 0.0401(6) Uani 1 1 d . . .
C1 C 0.7590(3) 0.5391(2) 0.95576(6) 0.0189(5) Uani 1 1 d . . .
C2 C 0.7522(3) 0.6401(2) 0.96585(7) 0.0208(5) Uani 1 1 d . . .
C3 C 0.8314(3) 0.6780(3) 0.98756(7) 0.0276(6) Uani 1 1 d . . .
C4 C 0.9242(3) 0.6177(3) 1.00020(7) 0.0300(7) Uani 1 1 d . . .
C5 C 0.9356(3) 0.5187(3) 0.99089(7) 0.0296(7) Uani 1 1 d . . .
C6 C 0.8549(3) 0.4805(3) 0.96917(7) 0.0243(6) Uani 1 1 d . . .
F6 F 0.48487(19) 0.16714(17) 0.86264(5) 0.0300(4) Uani 1 1 d . . .
F7 F 0.3653(2) 0.07280(19) 0.81686(5) 0.0389(5) Uani 1 1 d . . .
F8 F 0.1219(2) 0.1275(2) 0.80104(5) 0.0399(5) Uani 1 1 d . . .
F9 F -0.00206(18) 0.2749(2) 0.83236(5) 0.0379(5) Uani 1 1 d . . .
F10 F 0.11476(19) 0.36823(17) 0.87864(5) 0.0288(4) Uani 1 1 d . . .
C7 C 0.3046(3) 0.2704(2) 0.87244(6) 0.0170(5) Uani 1 1 d . . .
C8 C 0.3618(3) 0.1927(2) 0.85580(7) 0.0195(5) Uani 1 1 d . . .
C9 C 0.3033(3) 0.1450(2) 0.83218(8) 0.0248(6) Uani 1 1 d . . .
C10 C 0.1795(3) 0.1723(3) 0.82442(7) 0.0261(6) Uani 1 1 d . . .
C11 C 0.1178(3) 0.2468(2) 0.84008(7) 0.0232(6) Uani 1 1 d . . .
C12 C 0.1780(3) 0.2946(2) 0.86382(7) 0.0200(5) Uani 1 1 d . . .
F11 F 0.72150(19) 0.3218(2) 0.82461(5) 0.0371(5) Uani 1 1 d . . .
F12 F 0.6092(3) 0.2447(2) 0.77595(5) 0.0477(7) Uani 1 1 d . . .
F13 F 0.3606(2) 0.29311(19) 0.76210(5) 0.0368(5) Uani 1 1 d . . .
F14 F 0.22835(18) 0.42454(17) 0.79779(4) 0.0272(4) Uani 1 1 d . . .
F15 F 0.34044(18) 0.50161(15) 0.84703(5) 0.0256(4) Uani 1 1 d . . .
C13 C 0.5350(3) 0.4151(2) 0.83799(6) 0.0169(4) Uani 1 1 d . . .
C14 C 0.6000(3) 0.3491(2) 0.81844(7) 0.0235(5) Uani 1 1 d . . .
C15 C 0.5421(3) 0.3092(3) 0.79339(7) 0.0291(7) Uani 1 1 d . . .
C16 C 0.4171(3) 0.3330(3) 0.78628(7) 0.0250(6) Uani 1 1 d . . .
C17 C 0.3503(3) 0.3996(2) 0.80420(7) 0.0214(5) Uani 1 1 d . . .
C18 C 0.4084(3) 0.4394(2) 0.82919(6) 0.0178(5) Uani 1 1 d . . .
C19 C 0.5072(3) 0.6745(3) 0.88913(8) 0.0292(6) Uani 1 1 d . . .
H19A H 0.4494 0.7282 0.8821 0.044 Uiso 1 1 calc R . .
H19B H 0.5497 0.6425 0.8721 0.044 Uiso 1 1 calc R . .
H19C H 0.5722 0.7039 0.9024 0.044 Uiso 1 1 calc R . .
C20 C 0.3704(3) 0.6405(3) 0.93084(9) 0.0304(7) Uani 1 1 d . . .
H20A H 0.3287 0.7060 0.9259 0.036 Uiso 1 1 calc R . .
H20B H 0.4331 0.6520 0.9471 0.036 Uiso 1 1 calc R . .
C21 C 0.2715(3) 0.5634(3) 0.94013(9) 0.0321(7) Uani 1 1 d . . .
H21A H 0.2286 0.5857 0.9587 0.038 Uiso 1 1 calc R . .
H21B H 0.2052 0.5562 0.9244 0.038 Uiso 1 1 calc R . .
C22 C 0.2465(4) 0.3907(3) 0.95416(8) 0.0312(7) Uani 1 1 d . . .
H22A H 0.2058 0.4113 0.9729 0.047 Uiso 1 1 calc R . .
H22B H 0.2928 0.3266 0.9571 0.047 Uiso 1 1 calc R . .
H22C H 0.1804 0.3816 0.9389 0.047 Uiso 1 1 calc R . .
C23 C 0.5677(5) 0.2978(3) 0.98108(8) 0.0389(9) Uani 1 1 d . . .
H23A H 0.5278 0.2449 0.9934 0.058 Uiso 1 1 calc R . .
H23B H 0.5415 0.3649 0.9883 0.058 Uiso 1 1 calc R . .
H23C H 0.6616 0.2917 0.9822 0.058 Uiso 1 1 calc R . .
C24 C 0.5651(3) 0.1908(2) 0.93739(7) 0.0234(6) Uani 1 1 d . . .
H24A H 0.5017 0.1710 0.9220 0.028 Uiso 1 1 calc R . .
H24B H 0.5670 0.1368 0.9527 0.028 Uiso 1 1 calc R . .
C25 C 0.6963(3) 0.2012(2) 0.92350(8) 0.0241(6) Uani 1 1 d . . .
H25A H 0.7624 0.2118 0.9390 0.029 Uiso 1 1 calc R . .
H25B H 0.7183 0.1390 0.9122 0.029 Uiso 1 1 calc R . .
C26 C 0.8120(3) 0.3082(3) 0.89011(8) 0.0257(6) Uani 1 1 d . . .
H26A H 0.8784 0.3167 0.9054 0.039 Uiso 1 1 calc R . .
H26B H 0.8053 0.3708 0.8784 0.039 Uiso 1 1 calc R . .
H26C H 0.8353 0.2515 0.8770 0.039 Uiso 1 1 calc R . .
Nd2 Nd 0.894758(13) 0.824082(11) 0.844372(3) 0.01655(3) Uani 1 1 d . . .
O8 O 0.7461(2) 0.7393(2) 0.81816(5) 0.0273(5) Uani 1 1 d . . .
O9 O 1.0510(2) 0.92915(18) 0.86193(5) 0.0237(4) Uani 1 1 d . . .
O10 O 0.8211(2) 0.80875(17) 0.89171(5) 0.0216(4) Uani 1 1 d . . .
O11 O 0.9661(2) 0.64866(16) 0.85694(6) 0.0245(4) Uani 1 1 d . . .
O12 O 1.0927(2) 0.76125(17) 0.81715(5) 0.0244(4) Uani 1 1 d . . .
O13 O 0.8966(3) 0.94975(19) 0.80149(5) 0.0282(5) Uani 1 1 d . . .
O14 O 0.7175(2) 0.95769(17) 0.84591(5) 0.0234(4) Uani 1 1 d . . .
F16 F 0.8867(2) 0.6141(2) 0.78137(6) 0.0412(5) Uani 1 1 d . . .
F17 F 0.7686(3) 0.4853(2) 0.74363(6) 0.0477(6) Uani 1 1 d . . .
F18 F 0.5067(3) 0.48416(19) 0.73856(5) 0.0434(6) Uani 1 1 d . . .
F19 F 0.3658(2) 0.60926(19) 0.77400(5) 0.0341(5) Uani 1 1 d . . .
F20 F 0.4811(2) 0.73365(17) 0.81339(5) 0.0325(4) Uani 1 1 d . . .
C27 C 0.6889(3) 0.6772(3) 0.79933(6) 0.0215(5) Uani 1 1 d . . .
C28 C 0.7568(3) 0.6126(3) 0.78039(7) 0.0252(6) Uani 1 1 d . . .
C29 C 0.6980(4) 0.5475(3) 0.76055(8) 0.0297(7) Uani 1 1 d . . .
C30 C 0.5659(4) 0.5467(3) 0.75820(7) 0.0283(7) Uani 1 1 d . . .
C31 C 0.4953(3) 0.6096(2) 0.77610(6) 0.0223(6) Uani 1 1 d . . .
C32 C 0.5548(3) 0.6727(3) 0.79639(6) 0.0212(5) Uani 1 1 d . . .
F21 F 0.93458(18) 1.08746(16) 0.89041(5) 0.0299(4) Uani 1 1 d . . .
F22 F 1.0479(2) 1.18029(18) 0.93724(5) 0.0362(5) Uani 1 1 d . . .
F23 F 1.2852(2) 1.11972(19) 0.95634(5) 0.0343(5) Uani 1 1 d . . .
F24 F 1.4094(2) 0.96719(19) 0.92645(5) 0.0365(5) Uani 1 1 d . . .
F25 F 1.2962(2) 0.87413(18) 0.87977(6) 0.0348(5) Uani 1 1 d . . .
C33 C 1.1102(3) 0.9769(2) 0.88360(7) 0.0193(5) Uani 1 1 d . . .
C34 C 1.0530(3) 1.0582(2) 0.89887(7) 0.0194(5) Uani 1 1 d . . .
C35 C 1.1101(3) 1.1053(2) 0.92264(7) 0.0224(5) Uani 1 1 d . . .
C36 C 1.2305(3) 1.0756(3) 0.93244(7) 0.0234(5) Uani 1 1 d . . .
C37 C 1.2918(3) 0.9979(3) 0.91737(7) 0.0239(6) Uani 1 1 d . . .
C38 C 1.2335(3) 0.9509(2) 0.89365(8) 0.0219(6) Uani 1 1 d . . .
F26 F 0.69258(19) 0.95259(16) 0.92532(5) 0.0279(4) Uani 1 1 d . . .
F27 F 0.7999(2) 1.03006(18) 0.97497(5) 0.0364(5) Uani 1 1 d . . .
F28 F 1.0340(3) 0.96295(18) 0.99421(5) 0.0401(5) Uani 1 1 d . . .
F29 F 1.1607(2) 0.8182(2) 0.96188(5) 0.0376(5) Uani 1 1 d . . .
F30 F 1.05714(19) 0.74204(17) 0.91214(5) 0.0336(5) Uani 1 1 d . . .
C39 C 0.8702(3) 0.8442(2) 0.91667(6) 0.0188(5) Uani 1 1 d . . .
C40 C 0.8086(3) 0.9182(2) 0.93395(6) 0.0203(5) Uani 1 1 d . . .
C41 C 0.8637(3) 0.9590(3) 0.95934(7) 0.0250(6) Uani 1 1 d . . .
C42 C 0.9819(3) 0.9259(3) 0.96895(7) 0.0269(6) Uani 1 1 d . . .
C43 C 1.0445(3) 0.8517(2) 0.95278(7) 0.0252(6) Uani 1 1 d . . .
C44 C 0.9897(3) 0.8115(2) 0.92748(7) 0.0225(5) Uani 1 1 d . . .
C45 C 0.8788(4) 0.5775(3) 0.87046(11) 0.0412(9) Uani 1 1 d . . .
H45A H 0.8321 0.5405 0.8549 0.062 Uiso 1 1 calc R . .
H45B H 0.8174 0.6143 0.8830 0.062 Uiso 1 1 calc R . .
H45C H 0.9274 0.5292 0.8827 0.062 Uiso 1 1 calc R . .
C46 C 1.0634(3) 0.5992(2) 0.83978(8) 0.0268(6) Uani 1 1 d . . .
H46A H 1.0255 0.5687 0.8217 0.032 Uiso 1 1 calc R . .
H46B H 1.1047 0.5447 0.8516 0.032 Uiso 1 1 calc R . .
C47 C 1.1603(3) 0.6794(3) 0.83158(8) 0.0296(7) Uani 1 1 d . . .
H47A H 1.2043 0.7048 0.8497 0.036 Uiso 1 1 calc R . .
H47B H 1.2259 0.6507 0.8180 0.036 Uiso 1 1 calc R . .
C48 C 1.1813(4) 0.8330(3) 0.80452(9) 0.0365(8) Uani 1 1 d . . .
H48A H 1.2406 0.8567 0.8200 0.055 Uiso 1 1 calc R . .
H48B H 1.1335 0.8910 0.7964 0.055 Uiso 1 1 calc R . .
H48C H 1.2302 0.8001 0.7886 0.055 Uiso 1 1 calc R . .
C49 C 0.8662(5) 0.9235(5) 0.77132(9) 0.0513(11) Uani 1 1 d . . .
H49A H 0.7725 0.9200 0.7689 0.077 Uiso 1 1 calc R . .
H49B H 0.9040 0.8572 0.7665 0.077 Uiso 1 1 calc R . .
H49C H 0.9012 0.9752 0.7579 0.077 Uiso 1 1 calc R . .
C50 C 0.8433(4) 1.0460(3) 0.81127(9) 0.0310(7) Uani 1 1 d . . .
H50A H 0.8426 1.0946 0.7945 0.037 Uiso 1 1 calc R . .
H50B H 0.8979 1.0748 0.8272 0.037 Uiso 1 1 calc R . .
C51 C 0.7087(4) 1.0316(3) 0.82268(9) 0.0327(8) Uani 1 1 d . . .
H51A H 0.6741 1.0965 0.8305 0.039 Uiso 1 1 calc R . .
H51B H 0.6515 1.0071 0.8066 0.039 Uiso 1 1 calc R . .
C52 C 0.5930(3) 0.9304(3) 0.85780(8) 0.0288(6) Uani 1 1 d . . .
H52A H 0.5518 0.9909 0.8662 0.043 Uiso 1 1 calc R . .
H52B H 0.6038 0.8790 0.8734 0.043 Uiso 1 1 calc R . .
H52C H 0.5391 0.9028 0.8419 0.043 Uiso 1 1 calc R . .

loop_
_atom_site_aniso_label
_atom_site_aniso_U_11
_atom_site_aniso_U_22
_atom_site_aniso_U_33
_atom_site_aniso_U_23
_atom_site_aniso_U_13
_atom_site_aniso_U_12
Nd1 0.01483(5) 0.01382(6) 0.01603(5) -0.00264(5) -0.00050(5) 0.00215(5)
O1 0.0252(11) 0.0272(12) 0.0292(11) -0.0069(9) -0.0094(9) -0.0035(9)
O2 0.0188(8) 0.0206(10) 0.0229(9) -0.0035(8) -0.0009(7) -0.0027(8)
O3 0.0185(9) 0.0201(9) 0.0165(8) -0.0011(7) -0.0019(7) 0.0027(7)
O4 0.0237(9) 0.0179(10) 0.0266(11) -0.0025(8) -0.0010(8) 0.0048(7)
O5 0.0220(10) 0.0237(11) 0.0273(11) -0.0076(9) 0.0042(8) 0.0008(8)
O6 0.0318(11) 0.0200(9) 0.0169(9) -0.0006(7) 0.0042(9) 0.0045(9)
O7 0.0186(8) 0.0172(9) 0.0219(10) 0.0041(7) 0.0025(7) 0.0012(7)
F1 0.0338(11) 0.0229(10) 0.0445(12) 0.0018(9) 0.0001(9) 0.0069(8)
F2 0.0703(17) 0.0235(11) 0.0326(11) -0.0087(9) 0.0136(11) -0.0202(11)
F3 0.0545(16) 0.079(2) 0.0248(10) -0.0021(11) -0.0126(10) -0.0357(14)
F4 0.0289(10) 0.0757(19) 0.0329(11) 0.0170(11) -0.0044(9) 0.0133(12)
F5 0.0508(15) 0.0287(11) 0.0408(12) -0.0051(9) -0.0002(10) 0.0151(10)
C1 0.0175(11) 0.0219(13) 0.0175(12) -0.0018(10) -0.0005(9) -0.0021(9)
C2 0.0222(12) 0.0210(13) 0.0193(12) 0.0000(10) 0.0021(10) -0.0014(10)
C3 0.0359(16) 0.0237(14) 0.0231(13) -0.0051(12) 0.0084(12) -0.0152(13)
C4 0.0275(15) 0.047(2) 0.0155(12) -0.0016(13) -0.0021(11) -0.0178(14)
C5 0.0205(12) 0.046(2) 0.0223(14) 0.0074(14) -0.0007(11) 0.0008(13)
C6 0.0256(13) 0.0248(14) 0.0226(13) -0.0015(11) 0.0001(11) 0.0031(11)
F6 0.0244(8) 0.0298(10) 0.0357(10) -0.0070(8) -0.0084(8) 0.0115(8)
F7 0.0436(12) 0.0327(11) 0.0403(11) -0.0201(10) -0.0050(9) 0.0086(10)
F8 0.0330(11) 0.0584(15) 0.0284(10) -0.0144(10) -0.0067(9) -0.0114(11)
F9 0.0150(9) 0.0644(16) 0.0343(11) -0.0003(10) -0.0040(7) 0.0017(9)
F10 0.0208(8) 0.0341(10) 0.0315(10) -0.0038(8) 0.0053(8) 0.0087(8)
C7 0.0158(10) 0.0164(12) 0.0187(12) -0.0004(9) 0.0008(9) -0.0009(9)
C8 0.0166(10) 0.0167(13) 0.0252(13) -0.0027(10) -0.0020(9) 0.0018(9)
C9 0.0256(13) 0.0202(13) 0.0286(15) -0.0053(11) -0.0022(12) 0.0003(11)
C10 0.0239(12) 0.0322(16) 0.0221(13) -0.0027(13) -0.0033(10) -0.0095(13)
C11 0.0143(11) 0.0300(15) 0.0252(14) 0.0015(11) 0.0010(10) -0.0017(10)
C12 0.0165(11) 0.0213(13) 0.0222(13) 0.0005(10) 0.0039(10) -0.0003(9)
F11 0.0228(9) 0.0543(14) 0.0341(11) -0.0165(11) -0.0040(8) 0.0148(10)
F12 0.0433(13) 0.0607(16) 0.0390(12) -0.0293(12) -0.0040(11) 0.0201(13)
F13 0.0406(12) 0.0414(13) 0.0285(10) -0.0120(9) -0.0125(9) 0.0015(9)
F14 0.0230(8) 0.0323(10) 0.0262(9) 0.0023(8) -0.0081(7) 0.0032(8)
F15 0.0220(8) 0.0277(9) 0.0271(9) -0.0036(8) -0.0025(7) 0.0112(7)
C13 0.0180(10) 0.0171(11) 0.0157(10) 0.0012(9) 0.0012(8) 0.0017(9)
C14 0.0216(12) 0.0270(15) 0.0219(12) -0.0040(10) 0.0009(11) 0.0042(11)
C15 0.0331(16) 0.0330(18) 0.0213(13) -0.0114(12) -0.0001(11) 0.0072(13)
C16 0.0293(14) 0.0257(15) 0.0201(12) -0.0035(11) -0.0061(10) -0.0004(12)
C17 0.0213(12) 0.0196(13) 0.0234(13) 0.0015(10) -0.0048(10) 0.0003(10)
C18 0.0197(11) 0.0185(12) 0.0152(10) 0.0018(9) -0.0001(9) 0.0037(9)
C19 0.0306(15) 0.0180(12) 0.0388(16) 0.0037(13) 0.0007(12) 0.0053(12)
C20 0.0250(15) 0.0232(15) 0.0430(19) -0.0139(14) 0.0057(13) 0.0045(11)
C21 0.0233(14) 0.0280(17) 0.045(2) -0.0118(15) 0.0054(13) 0.0062(12)
C22 0.0289(15) 0.0353(18) 0.0294(16) -0.0023(14) 0.0137(13) -0.0027(13)
C23 0.065(3) 0.0330(19) 0.0189(14) -0.0022(13) -0.0015(15) 0.0072(17)
C24 0.0302(13) 0.0169(13) 0.0231(13) 0.0023(10) 0.0046(11) 0.0001(10)
C25 0.0263(14) 0.0178(13) 0.0282(15) 0.0063(11) 0.0053(12) 0.0076(10)
C26 0.0200(12) 0.0240(15) 0.0332(16) 0.0067(12) 0.0081(11) 0.0060(11)
Nd2 0.01493(5) 0.01413(6) 0.02058(6) 0.00008(5) -0.00370(5) 0.00101(5)
O8 0.0279(11) 0.0285(12) 0.0255(11) -0.0047(9) -0.0078(9) -0.0085(9)
O9 0.0193(9) 0.0206(10) 0.0312(11) -0.0032(9) -0.0066(8) -0.0025(8)
O10 0.0188(9) 0.0230(11) 0.0229(10) 0.0020(8) -0.0018(7) 0.0024(8)
O11 0.0206(9) 0.0143(9) 0.0386(12) 0.0036(8) 0.0040(9) 0.0001(7)
O12 0.0242(10) 0.0215(10) 0.0275(10) 0.0053(8) 0.0046(9) 0.0041(8)
O13 0.0271(10) 0.0290(12) 0.0286(11) 0.0057(9) -0.0025(10) 0.0006(9)
O14 0.0199(9) 0.0221(10) 0.0280(11) 0.0034(9) -0.0030(8) 0.0036(7)
F16 0.0219(9) 0.0547(15) 0.0471(13) -0.0081(11) 0.0001(9) 0.0077(10)
F17 0.0609(16) 0.0407(14) 0.0414(13) -0.0147(11) 0.0108(12) 0.0103(12)
F18 0.0662(17) 0.0413(13) 0.0228(9) -0.0054(9) -0.0081(10) -0.0243(12)
F19 0.0250(9) 0.0470(13) 0.0303(10) 0.0091(9) -0.0065(8) -0.0119(8)
F20 0.0290(9) 0.0368(11) 0.0318(10) -0.0075(8) 0.0044(8) 0.0036(9)
C27 0.0217(11) 0.0221(13) 0.0208(12) -0.0007(11) -0.0040(10) -0.0039(11)
C28 0.0223(13) 0.0273(15) 0.0261(14) -0.0013(12) -0.0028(11) 0.0014(11)
C29 0.0409(18) 0.0254(16) 0.0227(14) -0.0025(12) 0.0038(13) 0.0029(13)
C30 0.0413(17) 0.0264(15) 0.0173(12) -0.0021(11) -0.0050(12) -0.0113(13)
C31 0.0225(13) 0.0265(14) 0.0178(11) 0.0053(10) -0.0035(10) -0.0078(10)
C32 0.0221(11) 0.0231(13) 0.0182(11) 0.0017(11) -0.0014(9) -0.0026(11)
F21 0.0195(8) 0.0262(10) 0.0440(11) -0.0006(9) -0.0047(8) 0.0096(7)
F22 0.0360(11) 0.0293(10) 0.0434(12) -0.0125(10) -0.0003(9) 0.0073(9)
F23 0.0319(11) 0.0395(12) 0.0314(11) -0.0061(9) -0.0084(8) -0.0064(9)
F24 0.0191(9) 0.0428(12) 0.0475(13) -0.0013(10) -0.0152(9) 0.0052(8)
F25 0.0240(9) 0.0305(10) 0.0500(13) -0.0113(9) -0.0035(9) 0.0099(8)
C33 0.0142(10) 0.0165(11) 0.0272(13) 0.0014(10) -0.0031(10) -0.0014(10)
C34 0.0158(11) 0.0162(12) 0.0262(13) 0.0030(10) -0.0023(9) 0.0027(8)
C35 0.0228(12) 0.0161(12) 0.0284(14) -0.0020(10) 0.0031(12) -0.0007(10)
C36 0.0196(11) 0.0252(14) 0.0256(13) -0.0004(12) -0.0041(10) -0.0052(11)
C37 0.0157(11) 0.0270(15) 0.0290(15) 0.0051(11) -0.0058(10) 0.0001(10)
C38 0.0122(10) 0.0201(13) 0.0335(15) -0.0018(11) -0.0004(10) 0.0034(9)
F26 0.0209(8) 0.0285(10) 0.0341(10) 0.0006(8) 0.0019(8) 0.0084(7)
F27 0.0422(12) 0.0335(12) 0.0335(11) -0.0094(9) 0.0051(9) 0.0114(10)
F28 0.0528(14) 0.0370(12) 0.0305(10) -0.0080(9) -0.0131(10) 0.0050(11)
F29 0.0329(10) 0.0419(12) 0.0380(11) -0.0040(10) -0.0162(9) 0.0135(10)
F30 0.0265(9) 0.0372(11) 0.0372(11) -0.0127(10) -0.0075(9) 0.0164(8)
C39 0.0166(11) 0.0178(12) 0.0222(13) 0.0035(9) -0.0003(9) 0.0003(8)
C40 0.0195(11) 0.0181(12) 0.0233(12) 0.0049(11) 0.0044(9) 0.0028(10)
C41 0.0282(14) 0.0232(14) 0.0237(14) -0.0005(11) 0.0043(11) 0.0045(11)
C42 0.0331(14) 0.0244(14) 0.0231(12) 0.0010(12) -0.0017(12) -0.0015(14)
C43 0.0259(15) 0.0232(14) 0.0265(14) 0.0048(11) -0.0034(11) 0.0051(11)
C44 0.0214(12) 0.0202(13) 0.0259(13) 0.0004(10) -0.0014(10) 0.0056(10)
C45 0.0291(16) 0.0219(15) 0.073(3) 0.0143(18) 0.0131(17) -0.0006(14)
C46 0.0297(13) 0.0176(13) 0.0331(16) 0.0024(11) 0.0055(12) 0.0079(10)
C47 0.0216(13) 0.0304(16) 0.0369(17) 0.0111(15) 0.0077(12) 0.0104(13)
C48 0.0339(17) 0.0324(18) 0.043(2) 0.0111(16) 0.0180(15) 0.0041(15)
C49 0.064(3) 0.067(3) 0.0232(16) 0.001(2) -0.0037(17) -0.002(3)
C50 0.0321(16) 0.0252(16) 0.0355(18) 0.0094(13) 0.0001(14) 0.0009(12)
C51 0.0303(16) 0.0326(18) 0.0352(18) 0.0115(15) -0.0001(14) 0.0094(14)
C52 0.0200(12) 0.0244(14) 0.0420(17) 0.0033(14) 0.0017(12) 0.0032(12)

loop_
_atom_type_symbol
_atom_type_description
_atom_type_scat_dispersion_real
_atom_type_scat_dispersion_imag
_atom_type_scat_source
C C 0.0033 0.0016 'International Tables Vol C Tables 4.2.6.8 and 6.1.1.4'
H H 0.0000 0.0000 'International Tables Vol C Tables 4.2.6.8 and 6.1.1.4'
O O 0.0106 0.0060 'International Tables Vol C Tables 4.2.6.8 and 6.1.1.4'
F F 0.0171 0.0103 'International Tables Vol C Tables 4.2.6.8 and 6.1.1.4'
Nd Nd -0.1943 3.0179 'International Tables Vol C Tables 4.2.6.8 and 6.1.1.4'

loop_
_geom_angle_atom_site_label_1
_geom_angle_atom_site_label_2
_geom_angle_atom_site_label_3
_geom_angle
_geom_angle_site_symmetry_1
_geom_angle_site_symmetry_3
_geom_angle_publ_flag
O1 Nd1 O2 167.94(9) . . ?
O1 Nd1 O3 101.34(9) . . ?
O2 Nd1 O3 88.66(8) . . ?
O1 Nd1 O7 83.76(8) . . ?
O2 Nd1 O7 91.78(7) . . ?
O3 Nd1 O7 78.32(7) . . ?
O1 Nd1 O4 83.29(8) . . ?
O2 Nd1 O4 104.97(8) . . ?
O3 Nd1 O4 82.12(7) . . ?
O7 Nd1 O4 153.88(7) . . ?
O1 Nd1 O6 88.00(9) . . ?
O2 Nd1 O6 79.97(8) . . ?
O3 Nd1 O6 140.56(7) . . ?
O7 Nd1 O6 64.58(7) . . ?
O4 Nd1 O6 137.28(7) . . ?
O1 Nd1 O5 98.21(9) . . ?
O2 Nd1 O5 78.12(8) . . ?
O3 Nd1 O5 138.51(8) . . ?
O7 Nd1 O5 140.35(7) . . ?
O4 Nd1 O5 64.24(8) . . ?
O6 Nd1 O5 75.88(8) . . ?
C1 O1 Nd1 166.9(2) . . ?
C7 O2 Nd1 152.72(19) . . ?
C13 O3 Nd1 129.35(18) . . ?
C19 O4 C20 112.8(3) . . ?
C19 O4 Nd1 119.64(18) . . ?
C20 O4 Nd1 115.5(2) . . ?
C21 O5 C22 111.2(3) . . ?
C21 O5 Nd1 118.2(2) . . ?
C22 O5 Nd1 120.08(19) . . ?
C23 O6 C24 114.3(3) . . ?
C23 O6 Nd1 126.8(2) . . ?
C24 O6 Nd1 108.94(16) . . ?
C25 O7 C26 112.5(2) . . ?
C25 O7 Nd1 121.05(17) . . ?
C26 O7 Nd1 121.80(17) . . ?
O1 C1 C6 123.1(3) . . ?
O1 C1 C2 122.2(3) . . ?
C6 C1 C2 114.7(3) . . ?
F1 C2 C3 118.5(3) . . ?
F1 C2 C1 118.6(3) . . ?
C3 C2 C1 122.9(3) . . ?
F2 C3 C2 120.4(3) . . ?
F2 C3 C4 119.2(3) . . ?
C2 C3 C4 120.4(3) . . ?
F3 C4 C5 120.5(4) . . ?
F3 C4 C3 120.7(4) . . ?
C5 C4 C3 118.9(3) . . ?
F4 C5 C4 119.7(3) . . ?
F4 C5 C6 119.8(4) . . ?
C4 C5 C6 120.6(3) . . ?
F5 C6 C5 118.3(3) . . ?
F5 C6 C1 119.2(3) . . ?
C5 C6 C1 122.5(3) . . ?
O2 C7 C8 122.6(3) . . ?
O2 C7 C12 122.9(3) . . ?
C8 C7 C12 114.5(3) . . ?
F6 C8 C9 118.6(3) . . ?
F6 C8 C7 117.4(3) . . ?
C9 C8 C7 123.9(3) . . ?
F7 C9 C8 120.6(3) . . ?
F7 C9 C10 120.2(3) . . ?
C8 C9 C10 119.2(3) . . ?
F8 C10 C11 120.5(3) . . ?
F8 C10 C9 119.9(3) . . ?
C11 C10 C9 119.6(3) . . ?
F9 C11 C10 119.9(3) . . ?
F9 C11 C12 119.5(3) . . ?
C10 C11 C12 120.6(3) . . ?
F10 C12 C11 119.0(3) . . ?
F10 C12 C7 118.8(3) . . ?
C11 C12 C7 122.1(3) . . ?
O3 C13 C14 123.4(3) . . ?
O3 C13 C18 122.2(2) . . ?
C14 C13 C18 114.3(2) . . ?
F11 C14 C15 118.5(3) . . ?
F11 C14 C13 119.2(3) . . ?
C15 C14 C13 122.3(3) . . ?
F12 C15 C16 119.8(3) . . ?
F12 C15 C14 119.2(3) . . ?
C16 C15 C14 121.0(3) . . ?
F13 C16 C15 120.8(3) . . ?
F13 C16 C17 120.2(3) . . ?
C15 C16 C17 119.0(3) . . ?
F14 C17 C16 120.4(3) . . ?
F14 C17 C18 119.8(3) . . ?
C16 C17 C18 119.8(3) . . ?
F15 C18 C17 119.1(3) . . ?
F15 C18 C13 117.4(2) . . ?
C17 C18 C13 123.4(3) . . ?
O4 C20 C21 106.7(3) . . ?
O5 C21 C20 108.1(3) . . ?
O6 C24 C25 109.9(3) . . ?
O7 C25 C24 106.8(2) . . ?
O8 Nd2 O10 102.50(9) . . ?
O8 Nd2 O9 167.86(9) . . ?
O10 Nd2 O9 88.23(8) . . ?
O8 Nd2 O11 82.17(9) . . ?
O10 Nd2 O11 78.77(8) . . ?
O9 Nd2 O11 105.76(8) . . ?
O8 Nd2 O12 98.25(9) . . ?
O10 Nd2 O12 134.27(7) . . ?
O9 Nd2 O12 77.65(8) . . ?
O11 Nd2 O12 64.23(7) . . ?
O8 Nd2 O13 85.95(9) . . ?
O10 Nd2 O13 140.52(8) . . ?
O9 Nd2 O13 82.12(8) . . ?
O11 Nd2 O13 140.68(8) . . ?
O12 Nd2 O13 80.75(8) . . ?
O8 Nd2 O14 81.88(9) . . ?
O10 Nd2 O14 77.99(8) . . ?
O9 Nd2 O14 95.04(8) . . ?
O11 Nd2 O14 148.11(8) . . ?
O12 Nd2 O14 145.67(7) . . ?
O13 Nd2 O14 64.98(8) . . ?
C27 O8 Nd2 163.2(2) . . ?
C33 O9 Nd2 152.1(2) . . ?
C39 O10 Nd2 129.51(18) . . ?
C46 O11 C45 112.3(3) . . ?
C46 O11 Nd2 120.67(18) . . ?
C45 O11 Nd2 120.7(2) . . ?
C48 O12 C47 110.9(3) . . ?
C48 O12 Nd2 119.9(2) . . ?
C47 O12 Nd2 114.99(18) . . ?
C49 O13 C50 114.4(3) . . ?
C49 O13 Nd2 124.0(3) . . ?
C50 O13 Nd2 109.58(19) . . ?
C51 O14 C52 112.4(2) . . ?
C51 O14 Nd2 119.7(2) . . ?
C52 O14 Nd2 119.10(18) . . ?
O8 C27 C28 122.8(3) . . ?
O8 C27 C32 122.3(3) . . ?
C28 C27 C32 114.9(3) . . ?
F16 C28 C29 118.2(3) . . ?
F16 C28 C27 118.4(3) . . ?
C29 C28 C27 123.3(3) . . ?
F17 C29 C30 119.9(3) . . ?
F17 C29 C28 120.3(4) . . ?
C30 C29 C28 119.7(3) . . ?
F18 C30 C31 120.5(3) . . ?
F18 C30 C29 120.5(3) . . ?
C31 C30 C29 119.0(3) . . ?
F19 C31 C30 119.5(3) . . ?
F19 C31 C32 119.7(3) . . ?
C30 C31 C32 120.8(3) . . ?
F20 C32 C31 118.6(3) . . ?
F20 C32 C27 119.2(3) . . ?
C31 C32 C27 122.2(3) . . ?
O9 C33 C38 123.5(3) . . ?
O9 C33 C34 121.9(3) . . ?
C38 C33 C34 114.6(3) . . ?
F21 C34 C35 119.2(3) . . ?
F21 C34 C33 117.9(3) . . ?
C35 C34 C33 122.9(3) . . ?
F22 C35 C34 120.1(3) . . ?
F22 C35 C36 119.0(3) . . ?
C34 C35 C36 120.8(3) . . ?
F23 C36 C35 120.9(3) . . ?
F23 C36 C37 121.1(3) . . ?
C35 C36 C37 118.0(3) . . ?
F24 C37 C38 120.0(3) . . ?
F24 C37 C36 119.3(3) . . ?
C38 C37 C36 120.7(3) . . ?
F25 C38 C37 118.7(3) . . ?
F25 C38 C33 118.3(3) . . ?
C37 C38 C33 123.0(3) . . ?
O10 C39 C40 122.8(3) . . ?
O10 C39 C44 122.0(3) . . ?
C40 C39 C44 115.2(3) . . ?
F26 C40 C41 118.6(3) . . ?
F26 C40 C39 118.9(3) . . ?
C41 C40 C39 122.5(3) . . ?
F27 C41 C42 119.8(3) . . ?
F27 C41 C40 119.7(3) . . ?
C42 C41 C40 120.4(3) . . ?
F28 C42 C41 120.6(3) . . ?
F28 C42 C43 120.7(3) . . ?
C41 C42 C43 118.7(3) . . ?
F29 C43 C44 119.7(3) . . ?
F29 C43 C42 119.5(3) . . ?
C44 C43 C42 120.7(3) . . ?
F30 C44 C43 118.0(3) . . ?
F30 C44 C39 119.6(3) . . ?
C43 C44 C39 122.4(3) . . ?
O11 C46 C47 106.7(3) . . ?
O12 C47 C46 107.9(3) . . ?
O13 C50 C51 110.4(3) . . ?
O14 C51 C50 106.0(3) . . ?

loop_
_geom_bond_atom_site_label_1
_geom_bond_atom_site_label_2
_geom_bond_distance
_geom_bond_site_symmetry_2
_geom_bond_publ_flag
Nd1 O1 2.238(2) . ?
Nd1 O2 2.272(2) . ?
Nd1 O3 2.287(2) . ?
Nd1 O7 2.511(2) . ?
Nd1 O4 2.512(2) . ?
Nd1 O6 2.544(2) . ?
Nd1 O5 2.546(2) . ?
O1 C1 1.311(4) . ?
O2 C7 1.306(4) . ?
O3 C13 1.311(3) . ?
O4 C19 1.433(4) . ?
O4 C20 1.443(4) . ?
O5 C21 1.434(4) . ?
O5 C22 1.440(4) . ?
O6 C23 1.435(4) . ?
O6 C24 1.442(4) . ?
O7 C25 1.432(4) . ?
O7 C26 1.436(4) . ?
F1 C2 1.342(4) . ?
F2 C3 1.345(4) . ?
F3 C4 1.347(4) . ?
F4 C5 1.343(4) . ?
F5 C6 1.351(4) . ?
C1 C6 1.397(4) . ?
C1 C2 1.405(4) . ?
C2 C3 1.372(4) . ?
C3 C4 1.372(6) . ?
C4 C5 1.372(6) . ?
C5 C6 1.382(5) . ?
F6 C8 1.358(3) . ?
F7 C9 1.339(4) . ?
F8 C10 1.346(4) . ?
F9 C11 1.345(3) . ?
F10 C12 1.347(4) . ?
C7 C8 1.399(4) . ?
C7 C12 1.407(4) . ?
C8 C9 1.375(4) . ?
C9 C10 1.381(5) . ?
C10 C11 1.367(5) . ?
C11 C12 1.388(4) . ?
F11 C14 1.342(4) . ?
F12 C15 1.349(4) . ?
F13 C16 1.343(4) . ?
F14 C17 1.341(4) . ?
F15 C18 1.346(3) . ?
C13 C14 1.407(4) . ?
C13 C18 1.410(4) . ?
C14 C15 1.381(4) . ?
C15 C16 1.374(5) . ?
C16 C17 1.378(5) . ?
C17 C18 1.379(4) . ?
C20 C21 1.503(5) . ?
C24 C25 1.505(5) . ?
Nd2 O8 2.241(2) . ?
Nd2 O10 2.271(2) . ?
Nd2 O9 2.273(2) . ?
Nd2 O11 2.488(2) . ?
Nd2 O12 2.532(2) . ?
Nd2 O13 2.539(2) . ?
Nd2 O14 2.547(2) . ?
O8 C27 1.318(4) . ?
O9 C33 1.313(4) . ?
O10 C39 1.318(4) . ?
O11 C46 1.428(4) . ?
O11 C45 1.438(4) . ?
O12 C48 1.435(4) . ?
O12 C47 1.440(4) . ?
O13 C49 1.435(5) . ?
O13 C50 1.450(4) . ?
O14 C51 1.430(4) . ?
O14 C52 1.445(4) . ?
F16 C28 1.351(4) . ?
F17 C29 1.336(4) . ?
F18 C30 1.354(4) . ?
F19 C31 1.349(4) . ?
F20 C32 1.346(4) . ?
C27 C28 1.394(5) . ?
C27 C32 1.401(4) . ?
C28 C29 1.379(5) . ?
C29 C30 1.377(6) . ?
C30 C31 1.368(5) . ?
C31 C32 1.380(4) . ?
F21 C34 1.345(3) . ?
F22 C35 1.349(4) . ?
F23 C36 1.347(4) . ?
F24 C37 1.350(3) . ?
F25 C38 1.354(4) . ?
C33 C38 1.400(4) . ?
C33 C34 1.403(4) . ?
C34 C35 1.371(4) . ?
C35 C36 1.383(4) . ?
C36 C37 1.382(5) . ?
C37 C38 1.373(5) . ?
F26 C40 1.344(3) . ?
F27 C41 1.344(4) . ?
F28 C42 1.350(4) . ?
F29 C43 1.349(4) . ?
F30 C44 1.342(4) . ?
C39 C40 1.401(4) . ?
C39 C44 1.402(4) . ?
C40 C41 1.385(5) . ?
C41 C42 1.373(5) . ?
C42 C43 1.380(5) . ?
C43 C44 1.378(5) . ?
C46 C47 1.504(5) . ?
C50 C51 1.502(5) . ?

loop_
_geom_torsion_atom_site_label_1
_geom_torsion_atom_site_label_2
_geom_torsion_atom_site_label_3
_geom_torsion_atom_site_label_4
_geom_torsion
_geom_torsion_site_symmetry_1
_geom_torsion_site_symmetry_2
_geom_torsion_site_symmetry_3
_geom_torsion_site_symmetry_4
_geom_torsion_publ_flag
O2 Nd1 O1 C1 -23.1(13) . . . . ?
O3 Nd1 O1 C1 -168.6(10) . . . . ?
O7 Nd1 O1 C1 -91.9(10) . . . . ?
O4 Nd1 O1 C1 110.9(10) . . . . ?
O6 Nd1 O1 C1 -27.2(10) . . . . ?
O5 Nd1 O1 C1 48.2(10) . . . . ?
O1 Nd1 O2 C7 -142.2(5) . . . . ?
O3 Nd1 O2 C7 4.1(4) . . . . ?
O7 Nd1 O2 C7 -74.2(4) . . . . ?
O4 Nd1 O2 C7 85.6(4) . . . . ?
O6 Nd1 O2 C7 -138.0(4) . . . . ?
O5 Nd1 O2 C7 144.5(4) . . . . ?
O1 Nd1 O3 C13 175.4(2) . . . . ?
O2 Nd1 O3 C13 2.2(2) . . . . ?
O7 Nd1 O3 C13 94.3(2) . . . . ?
O4 Nd1 O3 C13 -103.1(2) . . . . ?
O6 Nd1 O3 C13 74.6(3) . . . . ?
O5 Nd1 O3 C13 -68.0(3) . . . . ?
O1 Nd1 O4 C19 62.5(2) . . . . ?
O2 Nd1 O4 C19 -126.4(2) . . . . ?
O3 Nd1 O4 C19 -39.9(2) . . . . ?
O7 Nd1 O4 C19 1.8(3) . . . . ?
O6 Nd1 O4 C19 142.2(2) . . . . ?
O5 Nd1 O4 C19 165.0(2) . . . . ?
O1 Nd1 O4 C20 -77.4(2) . . . . ?
O2 Nd1 O4 C20 93.7(2) . . . . ?
O3 Nd1 O4 C20 -179.8(2) . . . . ?
O7 Nd1 O4 C20 -138.1(2) . . . . ?
O6 Nd1 O4 C20 2.3(3) . . . . ?
O5 Nd1 O4 C20 25.1(2) . . . . ?
O1 Nd1 O5 C21 85.6(2) . . . . ?
O2 Nd1 O5 C21 -106.1(2) . . . . ?
O3 Nd1 O5 C21 -32.0(3) . . . . ?
O7 Nd1 O5 C21 175.7(2) . . . . ?
O4 Nd1 O5 C21 7.1(2) . . . . ?
O6 Nd1 O5 C21 171.4(2) . . . . ?
O1 Nd1 O5 C22 -132.7(2) . . . . ?
O2 Nd1 O5 C22 35.7(2) . . . . ?
O3 Nd1 O5 C22 109.8(3) . . . . ?
O7 Nd1 O5 C22 -42.6(3) . . . . ?
O4 Nd1 O5 C22 148.9(3) . . . . ?
O6 Nd1 O5 C22 -46.8(2) . . . . ?
O1 Nd1 O6 C23 25.9(3) . . . . ?
O2 Nd1 O6 C23 -153.3(3) . . . . ?
O3 Nd1 O6 C23 131.4(3) . . . . ?
O7 Nd1 O6 C23 109.9(3) . . . . ?
O4 Nd1 O6 C23 -52.0(3) . . . . ?
O5 Nd1 O6 C23 -73.1(3) . . . . ?
O1 Nd1 O6 C24 -117.1(2) . . . . ?
O2 Nd1 O6 C24 63.8(2) . . . . ?
O3 Nd1 O6 C24 -11.6(3) . . . . ?
O7 Nd1 O6 C24 -33.08(19) . . . . ?
O4 Nd1 O6 C24 165.01(18) . . . . ?
O5 Nd1 O6 C24 143.9(2) . . . . ?
O1 Nd1 O7 C25 96.1(2) . . . . ?
O2 Nd1 O7 C25 -72.6(2) . . . . ?
O3 Nd1 O7 C25 -160.9(2) . . . . ?
O4 Nd1 O7 C25 156.8(2) . . . . ?
O6 Nd1 O7 C25 5.4(2) . . . . ?
O5 Nd1 O7 C25 0.8(3) . . . . ?
O1 Nd1 O7 C26 -57.8(2) . . . . ?
O2 Nd1 O7 C26 133.5(2) . . . . ?
O3 Nd1 O7 C26 45.2(2) . . . . ?
O4 Nd1 O7 C26 2.9(3) . . . . ?
O6 Nd1 O7 C26 -148.5(2) . . . . ?
O5 Nd1 O7 C26 -153.1(2) . . . . ?
Nd1 O1 C1 C6 72.7(11) . . . . ?
Nd1 O1 C1 C2 -105.6(10) . . . . ?
O1 C1 C2 F1 -1.0(4) . . . . ?
C6 C1 C2 F1 -179.3(3) . . . . ?
O1 C1 C2 C3 177.2(3) . . . . ?
C6 C1 C2 C3 -1.2(4) . . . . ?
F1 C2 C3 F2 1.3(4) . . . . ?
C1 C2 C3 F2 -176.9(3) . . . . ?
F1 C2 C3 C4 179.3(3) . . . . ?
C1 C2 C3 C4 1.1(5) . . . . ?
F2 C3 C4 F3 -2.1(5) . . . . ?
C2 C3 C4 F3 179.8(3) . . . . ?
F2 C3 C4 C5 177.5(3) . . . . ?
C2 C3 C4 C5 -0.5(5) . . . . ?
F3 C4 C5 F4 0.1(5) . . . . ?
C3 C4 C5 F4 -179.6(3) . . . . ?
F3 C4 C5 C6 179.7(3) . . . . ?
C3 C4 C5 C6 0.0(5) . . . . ?
F4 C5 C6 F5 0.0(5) . . . . ?
C4 C5 C6 F5 -179.6(3) . . . . ?
F4 C5 C6 C1 179.4(3) . . . . ?
C4 C5 C6 C1 -0.1(5) . . . . ?
O1 C1 C6 F5 1.8(5) . . . . ?
C2 C1 C6 F5 -179.9(3) . . . . ?
O1 C1 C6 C5 -177.7(3) . . . . ?
C2 C1 C6 C5 0.7(5) . . . . ?
Nd1 O2 C7 C8 65.1(6) . . . . ?
Nd1 O2 C7 C12 -112.8(4) . . . . ?
O2 C7 C8 F6 0.7(4) . . . . ?
C12 C7 C8 F6 178.8(3) . . . . ?
O2 C7 C8 C9 -175.8(3) . . . . ?
C12 C7 C8 C9 2.2(4) . . . . ?
F6 C8 C9 F7 1.9(5) . . . . ?
C7 C8 C9 F7 178.4(3) . . . . ?
F6 C8 C9 C10 -178.1(3) . . . . ?
C7 C8 C9 C10 -1.7(5) . . . . ?
F7 C9 C10 F8 -1.2(5) . . . . ?
C8 C9 C10 F8 178.9(3) . . . . ?
F7 C9 C10 C11 -179.4(3) . . . . ?
C8 C9 C10 C11 0.7(5) . . . . ?
F8 C10 C11 F9 0.8(5) . . . . ?
C9 C10 C11 F9 179.0(3) . . . . ?
F8 C10 C11 C12 -178.7(3) . . . . ?
C9 C10 C11 C12 -0.5(5) . . . . ?
F9 C11 C12 F10 0.0(4) . . . . ?
C10 C11 C12 F10 179.5(3) . . . . ?
F9 C11 C12 C7 -178.2(3) . . . . ?
C10 C11 C12 C7 1.3(5) . . . . ?
O2 C7 C12 F10 -2.3(4) . . . . ?
C8 C7 C12 F10 179.7(3) . . . . ?
O2 C7 C12 C11 176.0(3) . . . . ?
C8 C7 C12 C11 -2.0(4) . . . . ?
Nd1 O3 C13 C14 -116.0(3) . . . . ?
Nd1 O3 C13 C18 62.4(3) . . . . ?
O3 C13 C14 F11 -2.0(5) . . . . ?
C18 C13 C14 F11 179.4(3) . . . . ?
O3 C13 C14 C15 176.3(3) . . . . ?
C18 C13 C14 C15 -2.2(5) . . . . ?
F11 C14 C15 F12 -0.3(5) . . . . ?
C13 C14 C15 F12 -178.6(3) . . . . ?
F11 C14 C15 C16 178.8(3) . . . . ?
C13 C14 C15 C16 0.4(6) . . . . ?
F12 C15 C16 F13 -0.2(5) . . . . ?
C14 C15 C16 F13 -179.2(3) . . . . ?
F12 C15 C16 C17 -179.5(3) . . . . ?
C14 C15 C16 C17 1.5(5) . . . . ?
F13 C16 C17 F14 0.5(5) . . . . ?
C15 C16 C17 F14 179.8(3) . . . . ?
F13 C16 C17 C18 179.2(3) . . . . ?
C15 C16 C17 C18 -1.4(5) . . . . ?
F14 C17 C18 F15 1.0(4) . . . . ?
C16 C17 C18 F15 -177.7(3) . . . . ?
F14 C17 C18 C13 178.2(3) . . . . ?
C16 C17 C18 C13 -0.5(5) . . . . ?
O3 C13 C18 F15 0.9(4) . . . . ?
C14 C13 C18 F15 179.5(3) . . . . ?
O3 C13 C18 C17 -176.3(3) . . . . ?
C14 C13 C18 C17 2.3(4) . . . . ?
C19 O4 C20 C21 164.8(3) . . . . ?
Nd1 O4 C20 C21 -52.6(3) . . . . ?
C22 O5 C21 C20 179.2(3) . . . . ?
Nd1 O5 C21 C20 -35.8(4) . . . . ?
O4 C20 C21 O5 55.8(4) . . . . ?
C23 O6 C24 C25 -88.6(3) . . . . ?
Nd1 O6 C24 C25 59.5(3) . . . . ?
C26 O7 C25 C24 177.8(3) . . . . ?
Nd1 O7 C25 C24 21.6(3) . . . . ?
O6 C24 C25 O7 -53.1(3) . . . . ?
O10 Nd2 O8 C27 -131.7(8) . . . . ?
O9 Nd2 O8 C27 76.5(10) . . . . ?
O11 Nd2 O8 C27 -55.1(8) . . . . ?
O12 Nd2 O8 C27 7.3(8) . . . . ?
O13 Nd2 O8 C27 87.3(8) . . . . ?
O14 Nd2 O8 C27 152.6(8) . . . . ?
O8 Nd2 O9 C33 153.7(4) . . . . ?
O10 Nd2 O9 C33 1.3(4) . . . . ?
O11 Nd2 O9 C33 -76.5(4) . . . . ?
O12 Nd2 O9 C33 -134.9(4) . . . . ?
O13 Nd2 O9 C33 142.9(4) . . . . ?
O14 Nd2 O9 C33 79.1(4) . . . . ?
O8 Nd2 O10 C39 -179.8(2) . . . . ?
O9 Nd2 O10 C39 -5.5(2) . . . . ?
O11 Nd2 O10 C39 100.9(2) . . . . ?
O12 Nd2 O10 C39 65.3(3) . . . . ?
O13 Nd2 O10 C39 -80.9(3) . . . . ?
O14 Nd2 O10 C39 -101.1(2) . . . . ?
O8 Nd2 O11 C46 93.1(2) . . . . ?
O10 Nd2 O11 C46 -162.4(2) . . . . ?
O9 Nd2 O11 C46 -77.5(2) . . . . ?
O12 Nd2 O11 C46 -10.0(2) . . . . ?
O13 Nd2 O11 C46 19.4(3) . . . . ?
O14 Nd2 O11 C46 153.7(2) . . . . ?
O8 Nd2 O11 C45 -56.7(3) . . . . ?
O10 Nd2 O11 C45 47.7(3) . . . . ?
O9 Nd2 O11 C45 132.7(3) . . . . ?
O12 Nd2 O11 C45 -159.9(3) . . . . ?
O13 Nd2 O11 C45 -130.5(3) . . . . ?
O14 Nd2 O11 C45 3.9(4) . . . . ?
O8 Nd2 O12 C48 124.8(3) . . . . ?
O10 Nd2 O12 C48 -118.7(3) . . . . ?
O9 Nd2 O12 C48 -43.6(3) . . . . ?
O11 Nd2 O12 C48 -158.1(3) . . . . ?
O13 Nd2 O12 C48 40.3(3) . . . . ?
O14 Nd2 O12 C48 37.2(3) . . . . ?
O8 Nd2 O12 C47 -99.1(2) . . . . ?
O10 Nd2 O12 C47 17.5(3) . . . . ?
O9 Nd2 O12 C47 92.5(2) . . . . ?
O11 Nd2 O12 C47 -22.0(2) . . . . ?
O13 Nd2 O12 C47 176.4(2) . . . . ?
O14 Nd2 O12 C47 173.3(2) . . . . ?
O8 Nd2 O13 C49 -28.1(3) . . . . ?
O10 Nd2 O13 C49 -132.9(3) . . . . ?
O9 Nd2 O13 C49 149.6(3) . . . . ?
O11 Nd2 O13 C49 44.3(4) . . . . ?
O12 Nd2 O13 C49 71.0(3) . . . . ?
O14 Nd2 O13 C49 -111.0(3) . . . . ?
O8 Nd2 O13 C50 112.2(2) . . . . ?
O10 Nd2 O13 C50 7.4(3) . . . . ?
O9 Nd2 O13 C50 -70.1(2) . . . . ?
O11 Nd2 O13 C50 -175.41(19) . . . . ?
O12 Nd2 O13 C50 -148.8(2) . . . . ?
O14 Nd2 O13 C50 29.2(2) . . . . ?
O8 Nd2 O14 C51 -88.7(3) . . . . ?
O10 Nd2 O14 C51 166.6(3) . . . . ?
O9 Nd2 O14 C51 79.5(3) . . . . ?
O11 Nd2 O14 C51 -149.3(2) . . . . ?
O12 Nd2 O14 C51 4.1(3) . . . . ?
O13 Nd2 O14 C51 0.7(2) . . . . ?
O8 Nd2 O14 C52 56.5(2) . . . . ?
O10 Nd2 O14 C52 -48.2(2) . . . . ?
O9 Nd2 O14 C52 -135.3(2) . . . . ?
O11 Nd2 O14 C52 -4.2(3) . . . . ?
O12 Nd2 O14 C52 149.2(2) . . . . ?
O13 Nd2 O14 C52 145.8(2) . . . . ?
Nd2 O8 C27 C28 -0.5(10) . . . . ?
O8 C27 C28 F16 -0.2(5) . . . . ?
C32 C27 C28 F16 178.4(3) . . . . ?
O8 C27 C28 C29 -179.8(3) . . . . ?
C32 C27 C28 C29 -1.1(5) . . . . ?
F16 C28 C29 F17 2.4(5) . . . . ?
C27 C28 C29 F17 -178.0(3) . . . . ?
F16 C28 C29 C30 -177.6(3) . . . . ?
C27 C28 C29 C30 2.0(6) . . . . ?
F17 C29 C30 F18 -0.9(5) . . . . ?
C28 C29 C30 F18 179.2(3) . . . . ?
F17 C29 C30 C31 178.8(3) . . . . ?
C28 C29 C30 C31 -1.1(5) . . . . ?
F18 C30 C31 F19 -0.2(5) . . . . ?
C29 C30 C31 F19 -179.9(3) . . . . ?
F18 C30 C31 C32 179.3(3) . . . . ?
C29 C30 C31 C32 -0.4(5) . . . . ?
F19 C31 C32 F20 -0.9(4) . . . . ?
C30 C31 C32 F20 179.7(3) . . . . ?
F19 C31 C32 C27 -179.3(3) . . . . ?
C30 C31 C32 C27 1.3(5) . . . . ?
O8 C27 C32 F20 -0.2(5) . . . . ?
C28 C27 C32 F20 -178.9(3) . . . . ?
O8 C27 C32 C31 178.2(3) . . . . ?
C28 C27 C32 C31 -0.5(5) . . . . ?
Nd2 O9 C33 C38 109.3(4) . . . . ?
Nd2 O9 C33 C34 -69.8(5) . . . . ?
O9 C33 C34 F21 -0.8(4) . . . . ?
C38 C33 C34 F21 180.0(3) . . . . ?
O9 C33 C34 C35 176.2(3) . . . . ?
C38 C33 C34 C35 -3.1(4) . . . . ?
F21 C34 C35 F22 -0.2(4) . . . . ?
C33 C34 C35 F22 -177.1(3) . . . . ?
F21 C34 C35 C36 178.4(3) . . . . ?
C33 C34 C35 C36 1.4(5) . . . . ?
F22 C35 C36 F23 0.6(5) . . . . ?
C34 C35 C36 F23 -178.0(3) . . . . ?
F22 C35 C36 C37 179.3(3) . . . . ?
C34 C35 C36 C37 0.7(5) . . . . ?
F23 C36 C37 F24 -1.3(5) . . . . ?
C35 C36 C37 F24 -180.0(3) . . . . ?
F23 C36 C37 C38 177.7(3) . . . . ?
C35 C36 C37 C38 -1.0(5) . . . . ?
F24 C37 C38 F25 -0.1(5) . . . . ?
C36 C37 C38 F25 -179.1(3) . . . . ?
F24 C37 C38 C33 178.1(3) . . . . ?
C36 C37 C38 C33 -0.9(5) . . . . ?
O9 C33 C38 F25 1.8(5) . . . . ?
C34 C33 C38 F25 -179.0(3) . . . . ?
O9 C33 C38 C37 -176.4(3) . . . . ?
C34 C33 C38 C37 2.8(5) . . . . ?
Nd2 O10 C39 C40 114.4(3) . . . . ?
Nd2 O10 C39 C44 -64.3(4) . . . . ?
O10 C39 C40 F26 2.1(4) . . . . ?
C44 C39 C40 F26 -179.1(3) . . . . ?
O10 C39 C40 C41 -176.6(3) . . . . ?
C44 C39 C40 C41 2.2(4) . . . . ?
F26 C40 C41 F27 1.1(5) . . . . ?
C39 C40 C41 F27 179.8(3) . . . . ?
F26 C40 C41 C42 179.9(3) . . . . ?
C39 C40 C41 C42 -1.4(5) . . . . ?
F27 C41 C42 F28 1.0(5) . . . . ?
C40 C41 C42 F28 -177.8(3) . . . . ?
F27 C41 C42 C43 179.0(3) . . . . ?
C40 C41 C42 C43 0.2(5) . . . . ?
F28 C42 C43 F29 -2.1(5) . . . . ?
C41 C42 C43 F29 180.0(3) . . . . ?
F28 C42 C43 C44 178.0(3) . . . . ?
C41 C42 C43 C44 0.1(5) . . . . ?
F29 C43 C44 F30 -2.2(5) . . . . ?
C42 C43 C44 F30 177.8(3) . . . . ?
F29 C43 C44 C39 -179.0(3) . . . . ?
C42 C43 C44 C39 0.9(5) . . . . ?
O10 C39 C44 F30 0.0(4) . . . . ?
C40 C39 C44 F30 -178.8(3) . . . . ?
O10 C39 C44 C43 176.8(3) . . . . ?
C40 C39 C44 C43 -2.0(4) . . . . ?
C45 O11 C46 C47 -170.2(3) . . . . ?
Nd2 O11 C46 C47 37.6(3) . . . . ?
C48 O12 C47 C46 -170.8(3) . . . . ?
Nd2 O12 C47 C46 49.2(3) . . . . ?
O11 C46 C47 O12 -54.4(4) . . . . ?
C49 O13 C50 C51 86.2(4) . . . . ?
Nd2 O13 C50 C51 -58.2(3) . . . . ?
C52 O14 C51 C50 -176.0(3) . . . . ?
Nd2 O14 C51 C50 -28.7(4) . . . . ?
O13 C50 C51 O14 56.9(4) . . . . ?
